data_7719749
loop_
_publ_author_name
'Dow, Thomas D.'
'Kuno-Williams, Derek R'
'Woods, Toby J.'
'Zhang, Yu'

_publ_section_title
;
 Organometallic nickel NCN pincer complex promotes L-lactate racemization
 in water.
;
_journal_issue 45
_journal_name_full 'Dalton transactions (Cambridge, England : 2003)'
_journal_page_first 16857
_journal_page_last 16863
_journal_paper_doi 10.1039/d5dt01550b
_journal_volume 54
_journal_year 2025
_chemical_formula_moiety 'C20 H28 N4 Ni O2, 2(C F3 O3 S)'
_chemical_formula_sum 'C22 H28 F6 N4 Ni O8 S2'
_chemical_formula_weight 713.31
_space_group_crystal_system orthorhombic
_space_group_IT_number 61
_space_group_name_Hall '-P 2ac 2ab'
_space_group_name_H-M_alt 'P b c a'
_atom_sites_solution_hydrogens geom
_atom_sites_solution_primary 'dual space'
_audit_creation_method SHELXL-2019/3
_audit_update_record
;
2025-02-10 deposited with the CCDC.	2025-10-16 downloaded from the CCDC.
;
_cell_angle_alpha 90
_cell_angle_beta 90
_cell_angle_gamma 90
_cell_formula_units_Z 8
_cell_length_a 17.5572(9)
_cell_length_b 12.4840(6)
_cell_length_c 26.1947(13)
_cell_measurement_reflns_used 22914
_cell_measurement_temperature 150(2)
_cell_measurement_theta_max 26.31
_cell_measurement_theta_min 2.54
_cell_volume 5741.5(5)
_computing_cell_refinement 'SAINT V8.40B (Bruker, 2019)'
_computing_data_collection 'APEX3 V2019.11-0 (Bruker, 2019)'
_computing_data_reduction
; 
SAINT V8.40B, XPREP v2014/2, (Bruker, 2019), SADABS V2016/2 
(Krause et al., 2015) 
;
_computing_molecular_graphics
; 
SHELXTL v2014-7 (Bruker, 2019), CrystalMaker v9.2.8 (CrystalMaker, 2016) 
;
_computing_publication_material 'XCIF V2014-2 (Bruker, 2019)'
_computing_structure_refinement 'SHELXL-2019-3 (Sheldrick, 2015a)'
_computing_structure_solution 'SHELXT-2018-2 (Sheldrick, 2015b)'
_diffrn_ambient_temperature 150(2)
_diffrn_measured_fraction_theta_full 0.997
_diffrn_measured_fraction_theta_max 0.988
_diffrn_measurement_device 'three-circle diffractometer'
_diffrn_measurement_device_type 'Bruker D8 Venture/Photon II'
_diffrn_measurement_method 'profile data from \f and \w scans'
_diffrn_radiation_monochromator graphite
_diffrn_radiation_source 'fine-focus sealed tube'
_diffrn_radiation_type MoK\a
_diffrn_radiation_wavelength 0.71073
_diffrn_radiation_wavelength_id 20658s
_diffrn_reflns_av_R_equivalents 0.0409
_diffrn_reflns_av_unetI/netI 0.0229
_diffrn_reflns_Laue_measured_fraction_full 0.997
_diffrn_reflns_Laue_measured_fraction_max 0.988
_diffrn_reflns_limit_h_max 21
_diffrn_reflns_limit_h_min -21
_diffrn_reflns_limit_k_max 15
_diffrn_reflns_limit_k_min -14
_diffrn_reflns_limit_l_max 29
_diffrn_reflns_limit_l_min -32
_diffrn_reflns_number 62934
_diffrn_reflns_point_group_measured_fraction_full 0.997
_diffrn_reflns_point_group_measured_fraction_max 0.988
_diffrn_reflns_theta_full 25.242
_diffrn_reflns_theta_max 26.371
_diffrn_reflns_theta_min 2.793
_exptl_absorpt_coefficient_mu 0.913
_exptl_absorpt_correction_T_max 0.7454
_exptl_absorpt_correction_T_min 0.6817
_exptl_absorpt_correction_type multi-scan
_exptl_absorpt_process_details 'SADABS V2016/2 (Krause et al., 2015)'
_exptl_crystal_colour green
_exptl_crystal_density_diffrn 1.650
_exptl_crystal_density_method 'not measured'
_exptl_crystal_description prism
_exptl_crystal_F_000 2928
_exptl_crystal_id 20658s
_exptl_crystal_preparation
; 
The data crystal was mounted using oil (Paratone-N, Exxon) to a 
0.3 mm cryo-loop (Hampton Research) with the (3 -3 7) scattering 
planes roughly normal to the spindle axis. 
;
_exptl_crystal_size_max 0.327
_exptl_crystal_size_mid 0.295
_exptl_crystal_size_min 0.124
_refine_diff_density_max 0.805
_refine_diff_density_min -0.411
_refine_diff_density_rms 0.063
_refine_ls_extinction_method none
_refine_ls_goodness_of_fit_ref 1.031
_refine_ls_hydrogen_treatment constr
_refine_ls_matrix_type full
_refine_ls_number_parameters 469
_refine_ls_number_reflns 5797
_refine_ls_number_restraints 353
_refine_ls_restrained_S_all 1.040
_refine_ls_R_factor_all 0.0531
_refine_ls_R_factor_gt 0.0380
_refine_ls_shift/su_max 0.002
_refine_ls_shift/su_mean 0.000
_refine_ls_structure_factor_coef Fsqd
_refine_ls_weighting_details 'w=1/[\s^2^(Fo^2^)+(0.0457P)^2^+7.0849P] where P=(Fo^2^+2Fc^2^)/3'
_refine_ls_weighting_scheme calc
_refine_ls_wR_factor_gt 0.0919
_refine_ls_wR_factor_ref 0.1004
_reflns_Friedel_coverage 0.000
_reflns_number_gt 4706
_reflns_number_total 5797
_reflns_threshold_expression 'I > 2\s(I)'
_cod_data_source_file d5dt01550b2.cif
_cod_data_source_block 20658s
_cod_depositor_comments 'Adding full bibliography for 7719749.cif.'
_cod_database_code 7719749
_shelx_shelxl_version_number 2019/3
_shelx_space_group_comment
; 
The symmetry employed for this shelxl refinement is uniquely defined 
by the following loop, which should always be used as a source of 
symmetry information in preference to the above space-group names. 
They are only intended as comments. 
;
_shelx_estimated_absorpt_t_min 0.754
_shelx_estimated_absorpt_t_max 0.895

loop_
_space_group_symop_operation_xyz
'x, y, z'
'-x+1/2, -y, z+1/2'
'-x, y+1/2, -z+1/2'
'x+1/2, -y+1/2, -z'
'-x, -y, -z'
'x-1/2, y, -z-1/2'
'x, -y-1/2, z-1/2'
'-x-1/2, y-1/2, z'

loop_
_atom_site_label
_atom_site_type_symbol
_atom_site_fract_x
_atom_site_fract_y
_atom_site_fract_z
_atom_site_U_iso_or_equiv
_atom_site_adp_type
_atom_site_occupancy
_atom_site_site_symmetry_order
_atom_site_calc_flag
_atom_site_refinement_flags_posn
_atom_site_refinement_flags_adp
_atom_site_refinement_flags_occupancy
_atom_site_disorder_assembly
_atom_site_disorder_group
Ni1 Ni 0.59481(2) 0.60261(2) 0.67550(2) 0.02215(10) Uani 1 1 d . . . . .
S1 S 0.61098(4) 1.07307(7) 0.66708(3) 0.04235(19) Uani 1 1 d . . . . .
F1 F 0.52237(15) 1.14353(17) 0.59448(9) 0.0767(7) Uani 1 1 d . . . . .
F2 F 0.47215(10) 1.02345(17) 0.64050(8) 0.0598(5) Uani 1 1 d . . . . .
F3 F 0.55675(11) 0.98115(18) 0.58559(8) 0.0680(6) Uani 1 1 d . . . . .
O1 O 0.49259(10) 0.61555(14) 0.53961(6) 0.0302(4) Uani 1 1 d . . . . .
O2 O 0.76518(9) 0.78848(14) 0.72341(7) 0.0303(4) Uani 1 1 d . . . . .
O3 O 0.67524(14) 1.1041(2) 0.63746(11) 0.0707(8) Uani 1 1 d . . . . .
O4 O 0.57979(16) 1.1536(2) 0.69968(11) 0.0801(9) Uani 1 1 d . . . . .
O5 O 0.61725(15) 0.9687(2) 0.68990(10) 0.0679(7) Uani 1 1 d . . . . .
N1 N 0.69191(11) 0.84085(16) 0.56129(8) 0.0278(5) Uani 1 1 d . . . . .
N2 N 0.52591(11) 0.57621(15) 0.62008(7) 0.0243(4) Uani 1 1 d . . . . .
N3 N 0.67287(11) 0.66394(16) 0.71756(7) 0.0247(4) Uani 1 1 d . . . . .
N4 N 0.56060(12) 0.49224(17) 0.72127(8) 0.0294(5) Uani 1 1 d . . . . .
C1 C 0.63340(13) 0.69881(18) 0.62942(9) 0.0229(5) Uani 1 1 d . . . . .
C2 C 0.60192(13) 0.70701(19) 0.58103(9) 0.0236(5) Uani 1 1 d . . . . .
C3 C 0.62950(13) 0.78191(19) 0.54670(9) 0.0248(5) Uani 1 1 d . . . . .
C4 C 0.72636(14) 0.83229(19) 0.60827(10) 0.0271(5) Uani 1 1 d . . . . .
C5 C 0.69496(13) 0.76197(19) 0.64272(9) 0.0246(5) Uani 1 1 d . . . . .
C6 C 0.59289(15) 0.8040(2) 0.49640(10) 0.0324(6) Uani 1 1 d . . . . .
H6A H 0.630242 0.793656 0.469037 0.049 Uiso 1 1 calc R U . . .
H6B H 0.574341 0.878017 0.495723 0.049 Uiso 1 1 calc R U . . .
H6C H 0.550035 0.754803 0.491387 0.049 Uiso 1 1 calc R U . . .
C7 C 0.72300(18) 0.9242(3) 0.52584(12) 0.0475(8) Uani 1 1 d . . . . .
H7A H 0.777901 0.913306 0.521511 0.071 Uiso 1 1 calc R U . . .
H7B H 0.713783 0.995560 0.540188 0.071 Uiso 1 1 calc R U . . .
H7C H 0.697670 0.918385 0.492617 0.071 Uiso 1 1 calc R U . . .
C8 C 0.79500(17) 0.8981(2) 0.61960(12) 0.0435(7) Uani 1 1 d . . . . .
H8A H 0.833026 0.887438 0.592683 0.065 Uiso 1 1 calc R U . . .
H8B H 0.816473 0.876231 0.652523 0.065 Uiso 1 1 calc R U . . .
H8C H 0.780703 0.973903 0.621046 0.065 Uiso 1 1 calc R U . . .
C9 C 0.53794(14) 0.63154(19) 0.57912(9) 0.0247(5) Uani 1 1 d . . . . .
C10 C 0.43169(15) 0.5434(2) 0.55813(10) 0.0321(6) Uani 1 1 d . . . . .
H10A H 0.425058 0.481930 0.534700 0.039 Uiso 1 1 calc R U . . .
H10B H 0.382692 0.582285 0.560852 0.039 Uiso 1 1 calc R U . . .
C11 C 0.45875(14) 0.50504(19) 0.61130(9) 0.0274(5) Uani 1 1 d . . . . .
C12 C 0.39812(15) 0.5257(2) 0.65141(10) 0.0361(6) Uani 1 1 d . . . . .
H12A H 0.383630 0.601544 0.650695 0.054 Uiso 1 1 calc R U . . .
H12B H 0.418260 0.507668 0.685221 0.054 Uiso 1 1 calc R U . . .
H12C H 0.353329 0.481411 0.644210 0.054 Uiso 1 1 calc R U . . .
C13 C 0.48420(16) 0.3882(2) 0.60987(10) 0.0336(6) Uani 1 1 d . . . . .
H13A H 0.440102 0.342178 0.603126 0.050 Uiso 1 1 calc R U . . .
H13B H 0.506779 0.368761 0.642808 0.050 Uiso 1 1 calc R U . . .
H13C H 0.522048 0.378576 0.582759 0.050 Uiso 1 1 calc R U . . .
C14 C 0.71328(13) 0.73775(19) 0.69585(9) 0.0249(5) Uani 1 1 d . . . . .
C15 C 0.76739(15) 0.7298(2) 0.77222(10) 0.0345(6) Uani 1 1 d . . . . .
H15A H 0.768295 0.780203 0.801381 0.041 Uiso 1 1 calc R U . . .
H15B H 0.813033 0.683370 0.774020 0.041 Uiso 1 1 calc R U . . .
C16 C 0.69420(14) 0.6620(2) 0.77295(9) 0.0301(6) Uani 1 1 d . . . . .
C17 C 0.63107(16) 0.7167(3) 0.80261(11) 0.0436(7) Uani 1 1 d . . . . .
H17A H 0.625107 0.790370 0.790370 0.065 Uiso 1 1 calc R U . . .
H17B H 0.644019 0.717463 0.838996 0.065 Uiso 1 1 calc R U . . .
H17C H 0.583265 0.677506 0.797624 0.065 Uiso 1 1 calc R U . . .
C18 C 0.71074(18) 0.5503(3) 0.79234(12) 0.0479(8) Uani 1 1 d . . . . .
H18A H 0.663198 0.509333 0.794086 0.072 Uiso 1 1 calc R U . . .
H18B H 0.733475 0.554653 0.826446 0.072 Uiso 1 1 calc R U . . .
H18C H 0.746266 0.514538 0.769058 0.072 Uiso 1 1 calc R U . . .
C19 C 0.54694(15) 0.4214(2) 0.74722(10) 0.0296(5) Uani 1 1 d . . . . .
C20 C 0.53099(18) 0.3307(2) 0.78042(11) 0.0408(7) Uani 1 1 d . . . . .
H20A H 0.537676 0.263884 0.761277 0.061 Uiso 1 1 calc R U . . .
H20B H 0.478450 0.335342 0.792850 0.061 Uiso 1 1 calc R U . . .
H20C H 0.566113 0.331687 0.809496 0.061 Uiso 1 1 calc R U . . .
C21 C 0.53760(17) 1.0552(2) 0.61946(11) 0.0380(6) Uani 1 1 d . . . . .
S2 S 0.27160(16) 0.8234(2) 0.57468(8) 0.0393(5) Uani 0.840(5) 1 d D U P A 1
O6 O 0.2268(4) 0.8681(6) 0.5348(3) 0.0699(16) Uani 0.840(5) 1 d D U P A 1
O7 O 0.2731(3) 0.8837(3) 0.62145(15) 0.0810(13) Uani 0.840(5) 1 d D U P A 1
O8 O 0.2646(2) 0.7101(3) 0.58160(15) 0.0524(9) Uani 0.840(5) 1 d D U P A 1
C22 C 0.3690(2) 0.8397(4) 0.55249(17) 0.0494(10) Uani 0.840(5) 1 d D U P A 1
F4 F 0.38742(17) 0.9406(3) 0.54467(19) 0.0835(13) Uani 0.840(5) 1 d D U P A 1
F5 F 0.41834(19) 0.8001(3) 0.58580(13) 0.0570(9) Uani 0.840(5) 1 d D U P A 1
F6 F 0.37905(16) 0.7853(3) 0.50840(10) 0.0792(11) Uani 0.840(5) 1 d D U P A 1
S2A S 0.2628(8) 0.8223(12) 0.5644(6) 0.044(2) Uani 0.160(5) 1 d D U P A 2
O6A O 0.2195(15) 0.887(3) 0.5308(10) 0.044(4) Uani 0.160(5) 1 d D U P A 2
O7A O 0.2412(13) 0.8437(18) 0.6179(6) 0.070(4) Uani 0.160(5) 1 d D U P A 2
O8A O 0.2716(11) 0.7123(12) 0.5556(9) 0.056(4) Uani 0.160(5) 1 d D U P A 2
C22A C 0.3574(10) 0.8770(14) 0.5672(7) 0.052(2) Uani 0.160(5) 1 d D U P A 2
F4A F 0.3588(9) 0.9782(10) 0.5773(7) 0.065(4) Uani 0.160(5) 1 d D U P A 2
F5A F 0.3961(12) 0.8228(16) 0.6018(8) 0.075(4) Uani 0.160(5) 1 d D U P A 2
F6A F 0.3866(9) 0.872(2) 0.5179(6) 0.083(4) Uani 0.160(5) 1 d D U P A 2

loop_
_atom_site_aniso_label
_atom_site_aniso_U_11
_atom_site_aniso_U_22
_atom_site_aniso_U_33
_atom_site_aniso_U_23
_atom_site_aniso_U_13
_atom_site_aniso_U_12
Ni1 0.02120(17) 0.02244(16) 0.02282(17) -0.00079(12) 0.00058(12) -0.00183(12)
S1 0.0327(4) 0.0484(4) 0.0459(4) -0.0119(3) -0.0047(3) -0.0041(3)
F1 0.0990(18) 0.0570(12) 0.0740(14) 0.0169(11) -0.0268(13) 0.0086(12)
F2 0.0321(9) 0.0794(14) 0.0679(12) -0.0120(11) -0.0007(9) -0.0040(9)
F3 0.0530(12) 0.0806(14) 0.0705(13) -0.0487(12) -0.0086(10) 0.0141(11)
O1 0.0278(9) 0.0374(10) 0.0254(9) -0.0036(7) -0.0016(7) -0.0069(8)
O2 0.0249(9) 0.0343(9) 0.0317(9) 0.0010(8) -0.0061(7) -0.0056(7)
O3 0.0420(14) 0.0838(19) 0.0863(19) -0.0114(15) 0.0060(13) -0.0271(13)
O4 0.0647(17) 0.098(2) 0.0772(19) -0.0571(17) -0.0156(14) 0.0101(15)
O5 0.0547(15) 0.0743(18) 0.0746(17) 0.0193(14) -0.0137(13) 0.0052(13)
N1 0.0241(11) 0.0290(11) 0.0304(11) 0.0046(9) 0.0028(9) -0.0001(9)
N2 0.0224(10) 0.0243(10) 0.0263(10) -0.0045(8) 0.0019(8) -0.0041(8)
N3 0.0225(10) 0.0268(10) 0.0247(10) 0.0015(8) -0.0011(8) -0.0002(8)
N4 0.0283(11) 0.0329(11) 0.0269(11) 0.0003(9) -0.0003(9) -0.0034(9)
C1 0.0195(11) 0.0222(11) 0.0270(12) -0.0028(9) 0.0011(9) 0.0042(9)
C2 0.0224(12) 0.0239(11) 0.0246(12) -0.0033(9) 0.0016(9) 0.0023(9)
C3 0.0225(12) 0.0263(12) 0.0256(12) -0.0017(10) 0.0015(10) 0.0030(10)
C4 0.0215(12) 0.0260(12) 0.0339(13) 0.0008(10) 0.0002(10) 0.0004(10)
C5 0.0203(11) 0.0230(11) 0.0304(13) -0.0007(10) -0.0003(10) 0.0031(9)
C6 0.0335(14) 0.0373(14) 0.0265(13) 0.0040(11) -0.0023(11) -0.0019(12)
C7 0.0455(18) 0.0517(18) 0.0452(17) 0.0171(14) -0.0032(14) -0.0140(15)
C8 0.0349(16) 0.0498(17) 0.0457(17) 0.0128(14) -0.0071(13) -0.0176(13)
C9 0.0240(12) 0.0257(11) 0.0243(12) -0.0054(10) 0.0016(10) 0.0016(10)
C10 0.0268(13) 0.0356(14) 0.0341(14) -0.0049(11) -0.0010(11) -0.0093(11)
C11 0.0243(12) 0.0274(12) 0.0306(13) -0.0070(10) 0.0006(10) -0.0072(10)
C12 0.0276(14) 0.0452(16) 0.0355(14) -0.0086(12) 0.0078(11) -0.0051(12)
C13 0.0361(15) 0.0287(13) 0.0362(14) -0.0077(11) 0.0015(12) -0.0068(11)
C14 0.0208(11) 0.0248(12) 0.0292(12) -0.0031(10) -0.0019(10) 0.0042(10)
C15 0.0297(14) 0.0464(16) 0.0274(13) 0.0012(12) -0.0059(10) -0.0042(12)
C16 0.0253(13) 0.0402(15) 0.0246(12) 0.0024(11) -0.0056(10) -0.0016(11)
C17 0.0340(15) 0.066(2) 0.0311(14) -0.0081(14) 0.0012(12) -0.0039(14)
C18 0.0458(18) 0.0478(18) 0.0502(18) 0.0167(15) -0.0207(15) -0.0065(14)
C19 0.0289(14) 0.0332(13) 0.0268(12) -0.0022(11) 0.0017(10) -0.0007(11)
C20 0.0540(18) 0.0312(14) 0.0372(15) 0.0063(12) 0.0106(13) -0.0010(13)
C21 0.0392(16) 0.0348(14) 0.0399(15) -0.0084(12) 0.0006(12) 0.0029(12)
S2 0.0495(12) 0.0304(6) 0.0378(8) 0.0021(5) 0.0095(7) -0.0009(7)
O6 0.048(3) 0.071(4) 0.090(3) 0.036(2) -0.023(2) -0.011(2)
O7 0.112(4) 0.066(2) 0.065(2) -0.0249(19) 0.020(2) 0.009(2)
O8 0.063(2) 0.0342(14) 0.060(2) 0.0079(15) 0.0079(18) -0.0087(13)
C22 0.050(2) 0.043(2) 0.055(2) 0.0132(17) -0.0064(18) -0.0032(17)
F4 0.0508(17) 0.0564(19) 0.143(4) 0.051(2) -0.023(2) -0.0210(15)
F5 0.0496(17) 0.0477(16) 0.0738(19) 0.0010(13) -0.0218(14) 0.0098(12)
F6 0.0675(17) 0.122(3) 0.0479(14) 0.0090(16) 0.0186(12) 0.0109(18)
S2A 0.023(3) 0.040(3) 0.070(5) 0.011(4) -0.003(3) 0.002(2)
O6A 0.022(7) 0.045(8) 0.065(8) 0.020(7) 0.012(6) 0.003(6)
O7A 0.091(8) 0.074(9) 0.044(6) 0.000(6) 0.026(7) 0.006(7)
O8A 0.043(7) 0.039(6) 0.086(9) -0.015(7) -0.024(8) 0.002(5)
C22A 0.044(4) 0.045(4) 0.068(5) 0.014(4) -0.013(4) 0.001(4)
F4A 0.063(8) 0.041(5) 0.092(8) 0.019(5) -0.039(6) -0.014(5)
F5A 0.072(9) 0.065(8) 0.088(8) 0.013(7) -0.047(7) 0.006(7)
F6A 0.058(7) 0.102(9) 0.088(6) 0.021(7) 0.016(6) -0.013(8)

loop_
_atom_type_symbol
_atom_type_description
_atom_type_scat_dispersion_real
_atom_type_scat_dispersion_imag
_atom_type_scat_source
C C 0.0033 0.0016 'International Tables Vol C Tables 4.2.6.8 and 6.1.1.4'
H H 0.0000 0.0000 'International Tables Vol C Tables 4.2.6.8 and 6.1.1.4'
N N 0.0061 0.0033 'International Tables Vol C Tables 4.2.6.8 and 6.1.1.4'
O O 0.0106 0.0060 'International Tables Vol C Tables 4.2.6.8 and 6.1.1.4'
F F 0.0171 0.0103 'International Tables Vol C Tables 4.2.6.8 and 6.1.1.4'
S S 0.1246 0.1234 'International Tables Vol C Tables 4.2.6.8 and 6.1.1.4'
Ni Ni 0.3393 1.1124 'International Tables Vol C Tables 4.2.6.8 and 6.1.1.4'

loop_
_exptl_crystal_face_index_h
_exptl_crystal_face_index_k
_exptl_crystal_face_index_l
_exptl_crystal_face_perp_dist
0.00 -1.00 -1.00 0.1340
0.00 -1.00 0.00 0.1410
-1.00 -1.00 1.00 0.1120
1.00 1.00 -1.00 0.1530
1.00 0.00 -1.00 0.0900
-1.00 0.00 1.00 0.1690
-1.00 1.00 1.00 0.1430
1.00 -1.00 -1.00 0.1430
-1.00 -1.00 0.00 0.1110
1.00 0.00 0.00 0.1050
1.00 -1.00 0.00 0.1370
-1.00 -1.00 -1.00 0.1080
1.00 1.00 1.00 0.1640
1.00 0.00 1.00 0.0960
-1.00 1.00 -1.00 0.1300
1.00 -1.00 1.00 0.1480
0.00 0.00 -1.00 0.0470
0.00 0.00 1.00 0.0620

loop_
_geom_angle_atom_site_label_1
_geom_angle_atom_site_label_2
_geom_angle_atom_site_label_3
_geom_angle
_geom_angle_site_symmetry_1
_geom_angle_site_symmetry_3
_geom_angle_publ_flag
C1 Ni1 N3 81.52(9) . . ?
C1 Ni1 N2 81.21(9) . . ?
N3 Ni1 N2 162.55(8) . . ?
C1 Ni1 N4 174.79(10) . . ?
N3 Ni1 N4 98.69(9) . . ?
N2 Ni1 N4 98.73(9) . . ?
O3 S1 O4 116.01(18) . . ?
O3 S1 O5 114.36(17) . . ?
O4 S1 O5 114.76(19) . . ?
O3 S1 C21 102.86(15) . . ?
O4 S1 C21 103.08(14) . . ?
O5 S1 C21 103.27(15) . . ?
C9 O1 C10 105.70(18) . . ?
C14 O2 C15 104.67(18) . . ?
C3 N1 C4 123.9(2) . . ?
C3 N1 C7 119.4(2) . . ?
C4 N1 C7 116.6(2) . . ?
C9 N2 C11 108.6(2) . . ?
C9 N2 Ni1 115.67(16) . . ?
C11 N2 Ni1 135.75(16) . . ?
C14 N3 C16 107.5(2) . . ?
C14 N3 Ni1 115.05(16) . . ?
C16 N3 Ni1 136.73(16) . . ?
C19 N4 Ni1 173.1(2) . . ?
C5 C1 C2 120.0(2) . . ?
C5 C1 Ni1 119.79(18) . . ?
C2 C1 Ni1 120.21(18) . . ?
C3 C2 C1 120.3(2) . . ?
C3 C2 C9 132.8(2) . . ?
C1 C2 C9 106.8(2) . . ?
N1 C3 C2 117.4(2) . . ?
N1 C3 C6 119.4(2) . . ?
C2 C3 C6 123.2(2) . . ?
C5 C4 N1 117.4(2) . . ?
C5 C4 C8 123.1(2) . . ?
N1 C4 C8 119.4(2) . . ?
C4 C5 C1 120.8(2) . . ?
C4 C5 C14 132.0(2) . . ?
C1 C5 C14 107.1(2) . . ?
C3 C6 H6A 109.5 . . ?
C3 C6 H6B 109.5 . . ?
H6A C6 H6B 109.5 . . ?
C3 C6 H6C 109.5 . . ?
H6A C6 H6C 109.5 . . ?
H6B C6 H6C 109.5 . . ?
N1 C7 H7A 109.5 . . ?
N1 C7 H7B 109.5 . . ?
H7A C7 H7B 109.5 . . ?
N1 C7 H7C 109.5 . . ?
H7A C7 H7C 109.5 . . ?
H7B C7 H7C 109.5 . . ?
C4 C8 H8A 109.5 . . ?
C4 C8 H8B 109.5 . . ?
H8A C8 H8B 109.5 . . ?
C4 C8 H8C 109.5 . . ?
H8A C8 H8C 109.5 . . ?
H8B C8 H8C 109.5 . . ?
N2 C9 O1 118.1(2) . . ?
N2 C9 C2 116.1(2) . . ?
O1 C9 C2 125.8(2) . . ?
O1 C10 C11 105.17(19) . . ?
O1 C10 H10A 110.7 . . ?
C11 C10 H10A 110.7 . . ?
O1 C10 H10B 110.7 . . ?
C11 C10 H10B 110.7 . . ?
H10A C10 H10B 108.8 . . ?
N2 C11 C12 110.22(19) . . ?
N2 C11 C13 109.9(2) . . ?
C12 C11 C13 112.7(2) . . ?
N2 C11 C10 101.33(19) . . ?
C12 C11 C10 110.8(2) . . ?
C13 C11 C10 111.3(2) . . ?
C11 C12 H12A 109.5 . . ?
C11 C12 H12B 109.5 . . ?
H12A C12 H12B 109.5 . . ?
C11 C12 H12C 109.5 . . ?
H12A C12 H12C 109.5 . . ?
H12B C12 H12C 109.5 . . ?
C11 C13 H13A 109.5 . . ?
C11 C13 H13B 109.5 . . ?
H13A C13 H13B 109.5 . . ?
C11 C13 H13C 109.5 . . ?
H13A C13 H13C 109.5 . . ?
H13B C13 H13C 109.5 . . ?
N3 C14 O2 118.6(2) . . ?
N3 C14 C5 116.4(2) . . ?
O2 C14 C5 124.9(2) . . ?
O2 C15 C16 105.21(19) . . ?
O2 C15 H15A 110.7 . . ?
C16 C15 H15A 110.7 . . ?
O2 C15 H15B 110.7 . . ?
C16 C15 H15B 110.7 . . ?
H15A C15 H15B 108.8 . . ?
N3 C16 C18 112.8(2) . . ?
N3 C16 C17 107.8(2) . . ?
C18 C16 C17 112.6(3) . . ?
N3 C16 C15 100.81(19) . . ?
C18 C16 C15 110.5(2) . . ?
C17 C16 C15 111.7(2) . . ?
C16 C17 H17A 109.5 . . ?
C16 C17 H17B 109.5 . . ?
H17A C17 H17B 109.5 . . ?
C16 C17 H17C 109.5 . . ?
H17A C17 H17C 109.5 . . ?
H17B C17 H17C 109.5 . . ?
C16 C18 H18A 109.5 . . ?
C16 C18 H18B 109.5 . . ?
H18A C18 H18B 109.5 . . ?
C16 C18 H18C 109.5 . . ?
H18A C18 H18C 109.5 . . ?
H18B C18 H18C 109.5 . . ?
N4 C19 C20 179.0(3) . . ?
C19 C20 H20A 109.5 . . ?
C19 C20 H20B 109.5 . . ?
H20A C20 H20B 109.5 . . ?
C19 C20 H20C 109.5 . . ?
H20A C20 H20C 109.5 . . ?
H20B C20 H20C 109.5 . . ?
F1 C21 F3 107.8(3) . . ?
F1 C21 F2 106.3(2) . . ?
F3 C21 F2 106.7(2) . . ?
F1 C21 S1 112.7(2) . . ?
F3 C21 S1 111.6(2) . . ?
F2 C21 S1 111.4(2) . . ?
O6 S2 O8 115.7(4) . . ?
O6 S2 O7 115.5(4) . . ?
O8 S2 O7 114.3(3) . . ?
O6 S2 C22 104.0(3) . . ?
O8 S2 C22 103.4(2) . . ?
O7 S2 C22 101.4(3) . . ?
F4 C22 F5 107.4(4) . . ?
F4 C22 F6 108.4(4) . . ?
F5 C22 F6 106.9(4) . . ?
F4 C22 S2 112.8(3) . . ?
F5 C22 S2 111.3(3) . . ?
F6 C22 S2 109.9(3) . . ?
O8A S2A O6A 121.1(17) . . ?
O8A S2A O7A 111.2(14) . . ?
O6A S2A O7A 110.4(16) . . ?
O8A S2A C22A 106.1(12) . . ?
O6A S2A C22A 107.8(15) . . ?
O7A S2A C22A 97.4(12) . . ?
F4A C22A F5A 110.5(16) . . ?
F4A C22A F6A 103.0(15) . . ?
F5A C22A F6A 115.3(17) . . ?
F4A C22A S2A 113.5(14) . . ?
F5A C22A S2A 108.0(14) . . ?
F6A C22A S2A 106.7(13) . . ?

loop_
_geom_bond_atom_site_label_1
_geom_bond_atom_site_label_2
_geom_bond_distance
_geom_bond_site_symmetry_2
_geom_bond_publ_flag
Ni1 C1 1.833(2) . ?
Ni1 N3 1.918(2) . ?
Ni1 N2 1.918(2) . ?
Ni1 N4 1.923(2) . ?
S1 O3 1.423(3) . ?
S1 O4 1.428(3) . ?
S1 O5 1.438(3) . ?
S1 C21 1.807(3) . ?
F1 C21 1.310(3) . ?
F2 C21 1.335(3) . ?
F3 C21 1.325(3) . ?
O1 C9 1.321(3) . ?
O1 C10 1.480(3) . ?
O2 C14 1.324(3) . ?
O2 C15 1.474(3) . ?
N1 C3 1.374(3) . ?
N1 C4 1.375(3) . ?
N1 C7 1.498(3) . ?
N2 C9 1.293(3) . ?
N2 C11 1.494(3) . ?
N3 C14 1.295(3) . ?
N3 C16 1.499(3) . ?
N4 C19 1.141(3) . ?
C1 C5 1.382(3) . ?
C1 C2 1.387(3) . ?
C2 C3 1.385(3) . ?
C2 C9 1.467(3) . ?
C3 C6 1.492(3) . ?
C4 C5 1.374(3) . ?
C4 C8 1.488(4) . ?
C5 C14 1.460(3) . ?
C6 H6A 0.9800 . ?
C6 H6B 0.9800 . ?
C6 H6C 0.9800 . ?
C7 H7A 0.9800 . ?
C7 H7B 0.9800 . ?
C7 H7C 0.9800 . ?
C8 H8A 0.9800 . ?
C8 H8B 0.9800 . ?
C8 H8C 0.9800 . ?
C10 C11 1.548(4) . ?
C10 H10A 0.9900 . ?
C10 H10B 0.9900 . ?
C11 C12 1.518(3) . ?
C11 C13 1.526(3) . ?
C12 H12A 0.9800 . ?
C12 H12B 0.9800 . ?
C12 H12C 0.9800 . ?
C13 H13A 0.9800 . ?
C13 H13B 0.9800 . ?
C13 H13C 0.9800 . ?
C15 C16 1.539(4) . ?
C15 H15A 0.9900 . ?
C15 H15B 0.9900 . ?
C16 C18 1.512(4) . ?
C16 C17 1.516(4) . ?
C17 H17A 0.9800 . ?
C17 H17B 0.9800 . ?
C17 H17C 0.9800 . ?
C18 H18A 0.9800 . ?
C18 H18B 0.9800 . ?
C18 H18C 0.9800 . ?
C19 C20 1.455(4) . ?
C20 H20A 0.9800 . ?
C20 H20B 0.9800 . ?
C20 H20C 0.9800 . ?
S2 O6 1.423(4) . ?
S2 O8 1.431(3) . ?
S2 O7 1.438(4) . ?
S2 C22 1.817(5) . ?
C22 F4 1.317(5) . ?
C22 F5 1.325(4) . ?
C22 F6 1.351(5) . ?
S2A O8A 1.401(14) . ?
S2A O6A 1.414(15) . ?
S2A O7A 1.478(14) . ?
S2A C22A 1.796(15) . ?
C22A F4A 1.290(16) . ?
C22A F5A 1.319(16) . ?
C22A F6A 1.391(17) . ?

loop_
_geom_torsion_atom_site_label_1
_geom_torsion_atom_site_label_2
_geom_torsion_atom_site_label_3
_geom_torsion_atom_site_label_4
_geom_torsion
_geom_torsion_site_symmetry_1
_geom_torsion_site_symmetry_2
_geom_torsion_site_symmetry_3
_geom_torsion_site_symmetry_4
_geom_torsion_publ_flag
N3 Ni1 C1 C5 1.97(18) . . . . ?
N2 Ni1 C1 C5 179.4(2) . . . . ?
N3 Ni1 C1 C2 -179.2(2) . . . . ?
N2 Ni1 C1 C2 -1.72(18) . . . . ?
C5 C1 C2 C3 -3.1(3) . . . . ?
Ni1 C1 C2 C3 178.03(17) . . . . ?
C5 C1 C2 C9 -179.4(2) . . . . ?
Ni1 C1 C2 C9 1.8(3) . . . . ?
C4 N1 C3 C2 -2.4(3) . . . . ?
C7 N1 C3 C2 -178.9(2) . . . . ?
C4 N1 C3 C6 175.1(2) . . . . ?
C7 N1 C3 C6 -1.5(3) . . . . ?
C1 C2 C3 N1 4.7(3) . . . . ?
C9 C2 C3 N1 179.7(2) . . . . ?
C1 C2 C3 C6 -172.7(2) . . . . ?
C9 C2 C3 C6 2.4(4) . . . . ?
C3 N1 C4 C5 -1.4(3) . . . . ?
C7 N1 C4 C5 175.2(2) . . . . ?
C3 N1 C4 C8 178.4(2) . . . . ?
C7 N1 C4 C8 -5.0(4) . . . . ?
N1 C4 C5 C1 3.1(3) . . . . ?
C8 C4 C5 C1 -176.8(2) . . . . ?
N1 C4 C5 C14 -175.8(2) . . . . ?
C8 C4 C5 C14 4.4(4) . . . . ?
C2 C1 C5 C4 -0.9(3) . . . . ?
Ni1 C1 C5 C4 177.96(18) . . . . ?
C2 C1 C5 C14 178.2(2) . . . . ?
Ni1 C1 C5 C14 -2.9(3) . . . . ?
C11 N2 C9 O1 -0.7(3) . . . . ?
Ni1 N2 C9 O1 179.27(16) . . . . ?
C11 N2 C9 C2 179.53(19) . . . . ?
Ni1 N2 C9 C2 -0.5(3) . . . . ?
C10 O1 C9 N2 7.3(3) . . . . ?
C10 O1 C9 C2 -172.9(2) . . . . ?
C3 C2 C9 N2 -176.3(2) . . . . ?
C1 C2 C9 N2 -0.7(3) . . . . ?
C3 C2 C9 O1 3.9(4) . . . . ?
C1 C2 C9 O1 179.5(2) . . . . ?
C9 O1 C10 C11 -10.3(2) . . . . ?
C9 N2 C11 C12 -123.2(2) . . . . ?
Ni1 N2 C11 C12 56.8(3) . . . . ?
C9 N2 C11 C13 112.0(2) . . . . ?
Ni1 N2 C11 C13 -68.0(3) . . . . ?
C9 N2 C11 C10 -5.9(2) . . . . ?
Ni1 N2 C11 C10 174.17(18) . . . . ?
O1 C10 C11 N2 9.6(2) . . . . ?
O1 C10 C11 C12 126.5(2) . . . . ?
O1 C10 C11 C13 -107.3(2) . . . . ?
C16 N3 C14 O2 4.2(3) . . . . ?
Ni1 N3 C14 O2 175.92(16) . . . . ?
C16 N3 C14 C5 -173.0(2) . . . . ?
Ni1 N3 C14 C5 -1.2(3) . . . . ?
C15 O2 C14 N3 7.9(3) . . . . ?
C15 O2 C14 C5 -175.2(2) . . . . ?
C4 C5 C14 N3 -178.5(2) . . . . ?
C1 C5 C14 N3 2.6(3) . . . . ?
C4 C5 C14 O2 4.6(4) . . . . ?
C1 C5 C14 O2 -174.4(2) . . . . ?
C14 O2 C15 C16 -16.0(3) . . . . ?
C14 N3 C16 C18 -131.5(2) . . . . ?
Ni1 N3 C16 C18 59.5(3) . . . . ?
C14 N3 C16 C17 103.6(2) . . . . ?
Ni1 N3 C16 C17 -65.4(3) . . . . ?
C14 N3 C16 C15 -13.6(3) . . . . ?
Ni1 N3 C16 C15 177.41(19) . . . . ?
O2 C15 C16 N3 17.6(2) . . . . ?
O2 C15 C16 C18 137.2(2) . . . . ?
O2 C15 C16 C17 -96.7(2) . . . . ?
O3 S1 C21 F1 -61.8(3) . . . . ?
O4 S1 C21 F1 59.2(3) . . . . ?
O5 S1 C21 F1 179.0(2) . . . . ?
O3 S1 C21 F3 59.6(3) . . . . ?
O4 S1 C21 F3 -179.4(2) . . . . ?
O5 S1 C21 F3 -59.6(3) . . . . ?
O3 S1 C21 F2 178.8(2) . . . . ?
O4 S1 C21 F2 -60.2(3) . . . . ?
O5 S1 C21 F2 59.6(2) . . . . ?
O6 S2 C22 F4 60.0(5) . . . . ?
O8 S2 C22 F4 -178.8(4) . . . . ?
O7 S2 C22 F4 -60.2(4) . . . . ?
O6 S2 C22 F5 -179.2(4) . . . . ?
O8 S2 C22 F5 -58.0(4) . . . . ?
O7 S2 C22 F5 60.6(4) . . . . ?
O6 S2 C22 F6 -61.1(5) . . . . ?
O8 S2 C22 F6 60.1(3) . . . . ?
O7 S2 C22 F6 178.7(3) . . . . ?
O8A S2A C22A F4A -177.2(15) . . . . ?
O6A S2A C22A F4A 52(2) . . . . ?
O7A S2A C22A F4A -62.5(17) . . . . ?
O8A S2A C22A F5A -54.3(18) . . . . ?
O6A S2A C22A F5A 175(2) . . . . ?
O7A S2A C22A F5A 60.3(18) . . . . ?
O8A S2A C22A F6A 70.2(17) . . . . ?
O6A S2A C22A F6A -61(2) . . . . ?
O7A S2A C22A F6A -175.2(16) . . . . ?
